data_7118869
loop_
_publ_author_name
'Zhang, Kai'
'Savage, Mathew'
'Li, Xin'
'Jiang, Yu'
'Ishida, Masatoshi'
'Mitsuno, Koki'
'Karasawa, Satoru'
'Kato, Tatsuhisa'
'Zhu, Weihua'
'Yang, Sihai'
'Furuta, Hiroyuki'
'Xie, Yongshu'

_publ_section_title
;
 Rational syntheses of helical \p-conjugated oligopyrrins with a bipyrrole
 linkage: geometry control of bis-copper(ii) coordination.
;
_journal_issue 29
_journal_name_full 'Chemical communications (Cambridge, England)'
_journal_page_first 5148
_journal_page_last 5151
_journal_paper_doi 10.1039/c6cc00707d
_journal_volume 52
_journal_year 2016
_chemical_formula_sum 'C70 H24 Cu2 F30 N6 O4 S2'
_chemical_formula_weight 1774.15
_chemical_name_systematic
; 
 ? 
;
_space_group_IT_number 14
_symmetry_cell_setting monoclinic
_symmetry_space_group_name_Hall '-P 2yn'
_symmetry_space_group_name_H-M 'P 1 21/n 1'
_atom_sites_solution_hydrogens geom
_atom_sites_solution_primary direct
_atom_sites_solution_secondary difmap
_audit_creation_method SHELXL-97
_audit_update_record
;
2015-10-17 deposited with the CCDC.
2016-03-10 downloaded from the CCDC.
;
_cell_angle_alpha 90.00
_cell_angle_beta 93.3750(10)
_cell_angle_gamma 90.00
_cell_formula_units_Z 4
_cell_length_a 11.1752(5)
_cell_length_b 16.3892(8)
_cell_length_c 37.510(3)
_cell_measurement_reflns_used 4066
_cell_measurement_temperature 298(2)
_cell_measurement_theta_max 26.142
_cell_measurement_theta_min 2.218
_cell_volume 6858.1(7)
_computing_cell_refinement 'Bruker SMART'
_computing_data_collection 'Bruker SMART'
_computing_data_reduction 'Bruker SHELXTL'
_computing_molecular_graphics 'Bruker SHELXTL'
_computing_publication_material 'Bruker SHELXTL'
_computing_structure_refinement 'SHELXL-97 (Sheldrick, 1997)'
_computing_structure_solution 'SHELXS-97 (Sheldrick, 1990)'
_diffrn_ambient_temperature 298(2)
_diffrn_measured_fraction_theta_full 0.999
_diffrn_measured_fraction_theta_max 0.999
_diffrn_measurement_device_type 'CCD area detector'
_diffrn_measurement_method 'phi and omega scans'
_diffrn_radiation_monochromator graphite
_diffrn_radiation_source 'fine-focus sealed tube'
_diffrn_radiation_type MoK\a
_diffrn_radiation_wavelength 0.71073
_diffrn_reflns_av_R_equivalents 0.0887
_diffrn_reflns_av_sigmaI/netI 0.1213
_diffrn_reflns_limit_h_max 13
_diffrn_reflns_limit_h_min -11
_diffrn_reflns_limit_k_max 18
_diffrn_reflns_limit_k_min -19
_diffrn_reflns_limit_l_max 44
_diffrn_reflns_limit_l_min -35
_diffrn_reflns_number 34383
_diffrn_reflns_theta_full 25.02
_diffrn_reflns_theta_max 25.02
_diffrn_reflns_theta_min 2.21
_exptl_absorpt_coefficient_mu 0.819
_exptl_absorpt_correction_T_max 0.9153
_exptl_absorpt_correction_T_min 0.7796
_exptl_absorpt_correction_type multi-scan
_exptl_absorpt_process_details sadabs
_exptl_crystal_density_diffrn 1.718
_exptl_crystal_density_method 'not measured'
_exptl_crystal_description block
_exptl_crystal_F_000 3512
_exptl_crystal_size_max 0.32
_exptl_crystal_size_mid 0.21
_exptl_crystal_size_min 0.11
_refine_diff_density_max 0.955
_refine_diff_density_min -1.261
_refine_diff_density_rms 0.076
_refine_ls_extinction_method none
_refine_ls_goodness_of_fit_ref 1.015
_refine_ls_hydrogen_treatment mixed
_refine_ls_matrix_type full
_refine_ls_number_parameters 1065
_refine_ls_number_reflns 12101
_refine_ls_number_restraints 0
_refine_ls_restrained_S_all 1.015
_refine_ls_R_factor_all 0.1466
_refine_ls_R_factor_gt 0.0673
_refine_ls_shift/su_max 0.001
_refine_ls_shift/su_mean 0.000
_refine_ls_structure_factor_coef Fsqd
_refine_ls_weighting_details 'calc w=1/[\s^2^(Fo^2^)+(0.0596P)^2^+0.0000P] where P=(Fo^2^+2Fc^2^)/3'
_refine_ls_weighting_scheme calc
_refine_ls_wR_factor_gt 0.1510
_refine_ls_wR_factor_ref 0.1697
_reflns_number_gt 5356
_reflns_number_total 12101
_reflns_threshold_expression >2sigma(I)
_cod_data_source_file c6cc00707d2.cif
_cod_data_source_block 140731d
_cod_depositor_comments
;
The following automatic conversions were performed:

'_symmetry_cell_setting' value 'Monoclinic' changed to 'monoclinic'
according to
/usr/data/users/saulius/crontab/automatic-downloads/rss-feeds/RSC/lib/dictionaries/cif_core.dic
dictionary named 'cif_core.dic' version 2.4.2 from 2011-04-26.

Automatic conversion script
Id: cif_fix_values 4268 2015-11-12 08:31:59Z antanas 

 Adding full bibliography for 7118868--7118872.cif.
;
_cod_original_sg_symbol_H-M P2(1)/n
_cod_database_code 7118869

loop_
_symmetry_equiv_pos_as_xyz
'x, y, z'
'-x+1/2, y+1/2, -z+1/2'
'-x, -y, -z'
'x-1/2, -y-1/2, z-1/2'

loop_
_atom_site_label
_atom_site_type_symbol
_atom_site_fract_x
_atom_site_fract_y
_atom_site_fract_z
_atom_site_U_iso_or_equiv
_atom_site_adp_type
_atom_site_occupancy
_atom_site_symmetry_multiplicity
_atom_site_calc_flag
_atom_site_refinement_flags
_atom_site_disorder_assembly
_atom_site_disorder_group
Cu1 Cu 0.46696(7) 0.35505(4) 0.588520(18) 0.0527(2) Uani 1 1 d . . .
Cu2 Cu 0.17928(7) 0.32455(4) 0.581007(18) 0.0526(2) Uani 1 1 d . . .
F1 F 0.2928(4) 0.0555(2) 0.56666(11) 0.0776(11) Uani 1 1 d . . .
F2 F 0.2383(4) -0.0524(2) 0.51488(11) 0.1001(14) Uani 1 1 d . . .
F3 F 0.3235(4) -0.0327(3) 0.44906(12) 0.1104(16) Uani 1 1 d . . .
F4 F 0.4619(4) 0.0957(3) 0.43561(11) 0.1045(15) Uani 1 1 d . . .
F5 F 0.5140(4) 0.2079(2) 0.48605(9) 0.0897(13) Uani 1 1 d . . .
F6 F 0.8170(5) 0.2720(4) 0.68440(15) 0.149(2) Uani 1 1 d . . .
F7 F 0.9223(7) 0.2210(5) 0.74634(18) 0.206(4) Uani 1 1 d . . .
F8 F 0.7848(7) 0.1847(4) 0.80187(14) 0.183(3) Uani 1 1 d . . .
F9 F 0.5477(7) 0.1999(4) 0.79473(14) 0.187(3) Uani 1 1 d . . .
F10 F 0.4395(6) 0.2485(4) 0.73159(13) 0.139(2) Uani 1 1 d . . .
F11 F 0.7804(4) 0.5864(3) 0.60830(10) 0.0793(11) Uani 1 1 d . . .
F12 F 0.8650(4) 0.7373(3) 0.62073(12) 0.1031(15) Uani 1 1 d . . .
F13 F 0.7118(4) 0.8629(3) 0.63296(13) 0.1148(16) Uani 1 1 d . . .
F14 F 0.4729(5) 0.8335(3) 0.63347(12) 0.1036(15) Uani 1 1 d . . .
F15 F 0.3880(4) 0.6826(2) 0.62023(11) 0.0925(13) Uani 1 1 d . . .
F16 F -0.1801(4) 0.2699(3) 0.49182(11) 0.1060(15) Uani 1 1 d . . .
F17 F -0.3091(4) 0.2084(4) 0.43493(12) 0.1275(19) Uani 1 1 d . . .
F18 F -0.1999(4) 0.1220(3) 0.38516(11) 0.1095(16) Uani 1 1 d . . .
F19 F 0.0390(4) 0.0965(2) 0.39214(11) 0.0943(14) Uani 1 1 d . . .
F20 F 0.1690(4) 0.1565(3) 0.44879(10) 0.0915(13) Uani 1 1 d . . .
F21 F 0.2680(6) 0.0491(3) 0.66534(15) 0.133(2) Uani 1 1 d . . .
F22 F 0.2047(7) -0.0731(4) 0.70759(18) 0.183(3) Uani 1 1 d . . .
F23 F -0.0297(7) -0.0986(3) 0.71865(14) 0.174(3) Uani 1 1 d . . .
F24 F -0.1997(7) -0.0063(4) 0.68263(17) 0.172(3) Uani 1 1 d . . .
F25 F -0.1351(5) 0.1150(3) 0.64079(16) 0.1298(19) Uani 1 1 d . . .
F26 F 0.3572(4) 0.4597(3) 0.70342(10) 0.0832(12) Uani 1 1 d . . .
F27 F 0.3818(5) 0.6023(3) 0.73660(12) 0.1120(16) Uani 1 1 d . . .
F28 F 0.2625(5) 0.7364(3) 0.70999(13) 0.1237(18) Uani 1 1 d . . .
F29 F 0.1191(4) 0.7240(3) 0.64886(12) 0.1069(15) Uani 1 1 d . . .
F30 F 0.0922(4) 0.5823(2) 0.61560(11) 0.0912(13) Uani 1 1 d . . .
N1 N 0.4856(5) 0.2532(3) 0.61230(13) 0.0537(13) Uani 1 1 d . . .
N2 N 0.5264(5) 0.4094(3) 0.63262(13) 0.0572(14) Uani 1 1 d . . .
N3 N 0.4137(4) 0.4559(3) 0.56575(12) 0.0512(13) Uani 1 1 d . . .
N4 N 0.2009(5) 0.3523(3) 0.53197(12) 0.0530(13) Uani 1 1 d . . .
N5 N 0.1085(4) 0.2184(3) 0.56939(13) 0.0521(13) Uani 1 1 d . . .
N6 N 0.1786(5) 0.2968(3) 0.63003(12) 0.0547(14) Uani 1 1 d . . .
O1 O 0.4266(4) 0.2760(3) 0.54587(10) 0.0586(11) Uani 1 1 d . . .
O2 O 0.2023(4) 0.4390(2) 0.60365(11) 0.0591(12) Uani 1 1 d . . .
O3 O 0.6778(5) 0.3847(3) 0.56419(13) 0.0946(17) Uani 1 1 d . . .
O4 O 0.658(2) 1.0462(11) 0.7424(4) 0.231(10) Uani 0.672(14) 1 d P A 1
O4' O 0.484(5) 1.080(3) 0.7389(10) 0.27(2) Uani 0.328(14) 1 d P A 2
S1 S 0.8036(5) 0.3493(2) 0.57003(15) 0.095(2) Uani 0.639(11) 1 d P B 1
S2 S 0.6106(9) 0.9685(6) 0.7486(3) 0.197(4) Uani 0.672(14) 1 d P A 1
S1' S 0.7523(8) 0.3537(4) 0.5931(3) 0.095(4) Uani 0.361(11) 1 d P B 2
S2' S 0.4651(18) 0.9952(13) 0.7482(6) 0.197(9) Uani 0.328(14) 1 d P A 2
C1 C 0.4314(6) 0.2012(4) 0.55628(17) 0.0547(17) Uani 1 1 d . . .
C2 C 0.4642(6) 0.1834(4) 0.59190(17) 0.0567(17) Uani 1 1 d . . .
C3 C 0.4939(6) 0.1148(4) 0.61406(19) 0.068(2) Uani 1 1 d . . .
H3 H 0.4868 0.0602 0.6075 0.082 Uiso 1 1 calc R . .
C4 C 0.5342(6) 0.1436(4) 0.64646(18) 0.068(2) Uani 1 1 d . . .
H4 H 0.5607 0.1121 0.6660 0.082 Uiso 1 1 calc R . .
C5 C 0.5291(6) 0.2306(4) 0.64542(17) 0.0590(18) Uani 1 1 d . . .
C6 C 0.5668(6) 0.2898(4) 0.67116(16) 0.0617(18) Uani 1 1 d . . .
C7 C 0.5648(6) 0.3722(4) 0.66462(16) 0.0569(17) Uani 1 1 d . . .
C8 C 0.6154(6) 0.4364(4) 0.68830(17) 0.0634(19) Uani 1 1 d . . .
H8 H 0.6455 0.4296 0.7118 0.076 Uiso 1 1 calc R . .
C9 C 0.6103(6) 0.5056(4) 0.67027(16) 0.0638(19) Uani 1 1 d . . .
H9 H 0.6376 0.5562 0.6786 0.077 Uiso 1 1 calc R . .
C10 C 0.5539(6) 0.4887(4) 0.63481(16) 0.0560(17) Uani 1 1 d . . .
C11 C 0.5324(6) 0.5461(4) 0.60703(16) 0.0546(17) Uani 1 1 d . . .
C12 C 0.4702(6) 0.5288(4) 0.57453(16) 0.0541(17) Uani 1 1 d . . .
C13 C 0.4476(6) 0.5858(4) 0.54526(16) 0.0620(19) Uani 1 1 d . . .
H13 H 0.4770 0.6388 0.5441 0.074 Uiso 1 1 calc R . .
C14 C 0.3777(6) 0.5489(4) 0.52069(17) 0.066(2) Uani 1 1 d . . .
H14 H 0.3513 0.5706 0.4987 0.079 Uiso 1 1 calc R . .
C15 C 0.3493(6) 0.4687(4) 0.53392(16) 0.0540(17) Uani 1 1 d . . .
C16 C 0.2604(6) 0.4182(4) 0.51720(15) 0.0527(17) Uani 1 1 d . . .
C17 C 0.2234(6) 0.4269(4) 0.48009(16) 0.066(2) Uani 1 1 d . . .
H17 H 0.2475 0.4672 0.4646 0.079 Uiso 1 1 calc R . .
C18 C 0.1461(6) 0.3646(4) 0.47193(16) 0.0654(19) Uani 1 1 d . . .
H18 H 0.1084 0.3541 0.4496 0.078 Uiso 1 1 calc R . .
C19 C 0.1331(6) 0.3179(4) 0.50380(16) 0.0529(16) Uani 1 1 d . . .
C20 C 0.0691(6) 0.2451(4) 0.50566(16) 0.0537(17) Uani 1 1 d . . .
C21 C 0.0633(6) 0.1956(4) 0.53647(17) 0.0536(17) Uani 1 1 d . . .
C22 C 0.0096(6) 0.1152(4) 0.53821(18) 0.0577(18) Uani 1 1 d . . .
H22 H -0.0272 0.0857 0.5194 0.069 Uiso 1 1 calc R . .
C23 C 0.0238(6) 0.0920(4) 0.57255(19) 0.0632(19) Uani 1 1 d . . .
H23 H -0.0006 0.0423 0.5817 0.076 Uiso 1 1 calc R . .
C24 C 0.0828(6) 0.1561(4) 0.59299(17) 0.0570(17) Uani 1 1 d . . .
C25 C 0.1059(6) 0.1585(4) 0.62978(17) 0.0597(18) Uani 1 1 d . . .
C26 C 0.1510(6) 0.2283(4) 0.64799(17) 0.0592(18) Uani 1 1 d . . .
C27 C 0.1624(6) 0.2466(4) 0.68521(17) 0.070(2) Uani 1 1 d . . .
H27 H 0.1500 0.2103 0.7037 0.084 Uiso 1 1 calc R . .
C28 C 0.1945(6) 0.3263(4) 0.68906(17) 0.068(2) Uani 1 1 d . . .
H28 H 0.2080 0.3544 0.7105 0.082 Uiso 1 1 calc R . .
C29 C 0.2035(6) 0.3582(4) 0.65439(17) 0.0582(17) Uani 1 1 d . . .
C30 C 0.4044(6) 0.1374(4) 0.52845(16) 0.0532(17) Uani 1 1 d . . .
C31 C 0.2134(6) 0.4351(4) 0.63716(19) 0.0577(18) Uani 1 1 d . . .
C32 C 0.3354(6) 0.0681(4) 0.53469(19) 0.0631(19) Uani 1 1 d . . .
C33 C 0.3074(7) 0.0120(4) 0.5081(2) 0.068(2) Uani 1 1 d . . .
C34 C 0.3497(7) 0.0212(4) 0.4750(2) 0.072(2) Uani 1 1 d . . .
C35 C 0.4215(7) 0.0866(5) 0.46804(19) 0.067(2) Uani 1 1 d . . .
C36 C 0.4461(6) 0.1445(4) 0.49448(19) 0.0643(19) Uani 1 1 d . . .
C37 C 0.6228(8) 0.2598(4) 0.70592(18) 0.070(2) Uani 1 1 d . . .
C38 C 0.7435(10) 0.2522(5) 0.7111(2) 0.093(3) Uani 1 1 d . . .
C39 C 0.8006(11) 0.2281(6) 0.7433(3) 0.114(3) Uani 1 1 d . . .
C40 C 0.7335(12) 0.2101(6) 0.7702(2) 0.105(3) Uani 1 1 d . . .
C41 C 0.6133(12) 0.2166(6) 0.7670(2) 0.105(3) Uani 1 1 d . . .
C42 C 0.5570(10) 0.2419(5) 0.7345(2) 0.089(3) Uani 1 1 d . . .
C43 C 0.5810(7) 0.6296(4) 0.61280(15) 0.0558(17) Uani 1 1 d . . .
C44 C 0.7013(7) 0.6471(5) 0.61358(16) 0.0624(18) Uani 1 1 d . . .
C45 C 0.7479(7) 0.7249(5) 0.61998(17) 0.066(2) Uani 1 1 d . . .
C46 C 0.6689(8) 0.7867(5) 0.62634(18) 0.073(2) Uani 1 1 d . . .
C47 C 0.5502(8) 0.7730(5) 0.62681(18) 0.069(2) Uani 1 1 d . . .
C48 C 0.5075(7) 0.6950(4) 0.61954(17) 0.0638(19) Uani 1 1 d . . .
C49 C -0.0016(7) 0.2147(4) 0.47275(17) 0.0563(17) Uani 1 1 d . . .
C50 C -0.1219(7) 0.2283(5) 0.46732(19) 0.069(2) Uani 1 1 d . . .
C51 C -0.1894(8) 0.1970(5) 0.4382(2) 0.077(2) Uani 1 1 d . . .
C52 C -0.1345(8) 0.1540(5) 0.41344(19) 0.073(2) Uani 1 1 d . . .
C53 C -0.0161(8) 0.1400(4) 0.41714(18) 0.0651(19) Uani 1 1 d . . .
C54 C 0.0504(7) 0.1712(4) 0.44665(18) 0.0605(18) Uani 1 1 d . . .
C55 C 0.0701(8) 0.0885(4) 0.65231(18) 0.065(2) Uani 1 1 d . . .
C56 C 0.1521(10) 0.0370(5) 0.6695(2) 0.088(3) Uani 1 1 d . . .
C57 C 0.1191(12) -0.0256(6) 0.6914(3) 0.108(3) Uani 1 1 d . . .
C58 C 0.0061(13) -0.0379(6) 0.6968(2) 0.104(3) Uani 1 1 d . . .
C59 C -0.0801(11) 0.0075(6) 0.6795(3) 0.103(3) Uani 1 1 d . . .
C60 C -0.0453(10) 0.0701(5) 0.6580(2) 0.087(3) Uani 1 1 d . . .
C61 C 0.2250(6) 0.5140(4) 0.65714(17) 0.0618(19) Uani 1 1 d . . .
C62 C 0.2973(7) 0.5236(4) 0.68878(18) 0.0633(19) Uani 1 1 d . . .
C63 C 0.3109(8) 0.5970(5) 0.7068(2) 0.079(2) Uani 1 1 d . . .
C64 C 0.2492(8) 0.6643(5) 0.6930(2) 0.085(2) Uani 1 1 d . . .
C65 C 0.1769(8) 0.6577(5) 0.6626(2) 0.080(2) Uani 1 1 d . . .
C66 C 0.1664(7) 0.5842(5) 0.6446(2) 0.069(2) Uani 1 1 d . . .
C67 C 0.7846(7) 0.2465(5) 0.5831(2) 0.106(3) Uani 1 1 d . . .
H67A H 0.7451 0.2449 0.6052 0.159 Uiso 0.639(11) 1 calc PR B 1
H67B H 0.8616 0.2207 0.5864 0.159 Uiso 0.639(11) 1 calc PR B 1
H67C H 0.7369 0.2181 0.5650 0.159 Uiso 0.639(11) 1 calc PR B 1
H67D H 0.7475 0.2354 0.5599 0.159 Uiso 0.361(11) 1 d PR B 2
H67E H 0.7522 0.2105 0.6003 0.159 Uiso 0.361(11) 1 d PR B 2
H67F H 0.8695 0.2379 0.5828 0.159 Uiso 0.361(11) 1 d PR B 2
C68 C 0.8720(9) 0.3880(6) 0.6113(2) 0.116(3) Uani 1 1 d . . .
H68A H 0.9424 0.4186 0.6065 0.175 Uiso 0.639(11) 1 calc PR B 1
H68B H 0.8937 0.3432 0.6269 0.175 Uiso 0.639(11) 1 calc PR B 1
H68C H 0.8162 0.4227 0.6226 0.175 Uiso 0.639(11) 1 calc PR B 1
H68D H 0.9098 0.3849 0.5890 0.175 Uiso 0.361(11) 1 d PR B 2
H68E H 0.9156 0.3551 0.6288 0.175 Uiso 0.361(11) 1 d PR B 2
H68F H 0.8713 0.4436 0.6193 0.175 Uiso 0.361(11) 1 d PR B 2
C69 C 0.523(16) 0.966(13) 0.787(7) 0.26(6) Uani 0.672(14) 1 d P A 1
H69A H 0.5748 0.9740 0.8083 0.387 Uiso 0.672(14) 1 calc PR A 1
H69B H 0.4833 0.9145 0.7884 0.387 Uiso 0.672(14) 1 calc PR A 1
H69C H 0.4645 1.0091 0.7855 0.387 Uiso 0.672(14) 1 calc PR A 1
C69' C 0.57(3) 0.97(3) 0.784(12) 0.24(9) Uani 0.328(14) 1 d P A 2
H69D H 0.6502 0.9634 0.7757 0.355 Uiso 0.328(14) 1 calc PR A 2
H69E H 0.5497 0.9132 0.7932 0.355 Uiso 0.328(14) 1 calc PR A 2
H69F H 0.5696 1.0053 0.8032 0.355 Uiso 0.328(14) 1 calc PR A 2
C70 C 0.5141(15) 0.9283(9) 0.7144(4) 0.237(7) Uani 1 1 d . . .
H70A H 0.4677 0.9716 0.7032 0.356 Uiso 0.672(14) 1 calc PR A 1
H70B H 0.4613 0.8892 0.7243 0.356 Uiso 0.672(14) 1 calc PR A 1
H70C H 0.5604 0.9021 0.6969 0.356 Uiso 0.672(14) 1 calc PR A 1
H70D H 0.5069 0.9495 0.6905 0.356 Uiso 0.328(14) 1 d PR A 2
H70E H 0.4593 0.8837 0.7165 0.356 Uiso 0.328(14) 1 d PR A 2
H70F H 0.5946 0.9096 0.7196 0.356 Uiso 0.328(14) 1 d PR A 2

loop_
_atom_site_aniso_label
_atom_site_aniso_U_11
_atom_site_aniso_U_22
_atom_site_aniso_U_33
_atom_site_aniso_U_23
_atom_site_aniso_U_13
_atom_site_aniso_U_12
Cu1 0.0698(6) 0.0436(5) 0.0437(5) 0.0018(4) -0.0046(4) -0.0078(4)
Cu2 0.0652(6) 0.0473(5) 0.0448(5) 0.0016(4) -0.0017(4) -0.0098(4)
F1 0.085(3) 0.068(3) 0.081(3) -0.004(2) 0.018(2) -0.017(2)
F2 0.120(4) 0.063(3) 0.116(4) -0.016(2) -0.002(3) -0.037(3)
F3 0.140(4) 0.084(3) 0.103(3) -0.040(3) -0.025(3) -0.007(3)
F4 0.145(4) 0.106(4) 0.063(3) -0.010(2) 0.006(3) -0.011(3)
F5 0.124(4) 0.076(3) 0.071(3) -0.006(2) 0.020(2) -0.026(3)
F6 0.098(4) 0.231(7) 0.116(4) 0.037(4) 0.004(3) 0.030(4)
F7 0.155(6) 0.288(10) 0.166(6) 0.017(6) -0.063(5) 0.097(6)
F8 0.298(9) 0.160(5) 0.082(4) 0.006(4) -0.061(4) 0.105(5)
F9 0.258(8) 0.232(7) 0.075(4) 0.048(4) 0.042(4) 0.016(6)
F10 0.124(5) 0.203(6) 0.094(4) 0.044(4) 0.026(3) 0.003(5)
F11 0.073(3) 0.080(3) 0.085(3) 0.007(2) 0.001(2) -0.006(2)
F12 0.078(3) 0.092(3) 0.137(4) 0.008(3) -0.014(3) -0.039(3)
F13 0.130(4) 0.069(3) 0.142(4) -0.017(3) -0.018(3) -0.040(3)
F14 0.122(4) 0.071(3) 0.119(4) -0.021(3) 0.012(3) -0.006(3)
F15 0.075(3) 0.078(3) 0.126(4) -0.003(3) 0.017(3) -0.016(3)
F16 0.082(3) 0.160(5) 0.075(3) -0.029(3) -0.008(2) 0.025(3)
F17 0.069(4) 0.214(6) 0.096(3) -0.014(3) -0.021(3) -0.011(4)
F18 0.117(4) 0.139(4) 0.070(3) -0.016(3) -0.020(3) -0.052(3)
F19 0.130(4) 0.077(3) 0.076(3) -0.022(2) 0.008(3) -0.011(3)
F20 0.081(3) 0.104(3) 0.088(3) -0.017(2) -0.008(2) 0.015(3)
F21 0.111(5) 0.125(5) 0.163(5) 0.069(4) -0.008(4) 0.003(4)
F22 0.239(8) 0.135(5) 0.171(6) 0.093(5) -0.029(5) 0.011(5)
F23 0.290(9) 0.113(4) 0.123(4) 0.044(4) 0.053(5) -0.066(5)
F24 0.177(7) 0.154(6) 0.194(6) 0.008(4) 0.084(5) -0.066(5)
F25 0.103(4) 0.121(4) 0.169(5) 0.029(4) 0.037(4) -0.014(4)
F26 0.095(3) 0.084(3) 0.069(3) -0.009(2) -0.012(2) 0.002(3)
F27 0.138(4) 0.102(4) 0.092(3) -0.035(3) -0.028(3) -0.017(3)
F28 0.177(5) 0.074(3) 0.121(4) -0.037(3) 0.014(3) -0.019(3)
F29 0.141(4) 0.057(3) 0.124(4) 0.004(3) 0.011(3) 0.008(3)
F30 0.108(4) 0.075(3) 0.088(3) 0.002(2) -0.017(3) 0.002(3)
N1 0.070(4) 0.047(3) 0.043(3) 0.002(3) -0.002(3) -0.002(3)
N2 0.074(4) 0.047(3) 0.049(3) 0.000(3) -0.004(3) -0.011(3)
N3 0.065(4) 0.044(3) 0.043(3) 0.002(2) -0.009(3) -0.019(3)
N4 0.066(4) 0.046(3) 0.046(3) -0.001(3) -0.004(3) -0.012(3)
N5 0.062(4) 0.045(3) 0.049(3) 0.004(3) -0.003(3) -0.012(3)
N6 0.066(4) 0.049(3) 0.049(3) -0.004(3) 0.003(3) -0.006(3)
O1 0.074(3) 0.046(3) 0.055(3) 0.002(2) -0.002(2) -0.004(2)
O2 0.077(3) 0.056(3) 0.044(3) -0.002(2) -0.001(2) -0.010(2)
O3 0.104(5) 0.104(4) 0.075(4) 0.012(3) 0.001(3) 0.020(4)
O4 0.31(3) 0.167(14) 0.229(16) -0.056(12) 0.109(15) -0.029(16)
O4' 0.28(6) 0.26(5) 0.27(4) -0.01(4) 0.03(3) -0.07(4)
S1 0.103(4) 0.109(3) 0.075(4) 0.012(2) 0.016(3) 0.022(2)
S2 0.200(10) 0.198(8) 0.196(9) -0.030(6) 0.045(6) -0.047(6)
S1' 0.103(7) 0.109(5) 0.074(7) 0.012(4) 0.016(5) 0.022(4)
S2' 0.200(19) 0.198(16) 0.196(18) -0.030(13) 0.045(12) -0.047(13)
C1 0.058(5) 0.051(5) 0.056(4) -0.004(3) 0.002(3) 0.001(4)
C2 0.070(5) 0.045(4) 0.055(4) -0.005(4) 0.002(3) 0.000(4)
C3 0.086(6) 0.046(4) 0.072(5) -0.002(4) -0.001(4) 0.002(4)
C4 0.087(6) 0.058(5) 0.060(5) 0.011(4) 0.003(4) 0.011(4)
C5 0.079(5) 0.052(5) 0.047(4) 0.005(3) 0.003(3) 0.000(4)
C6 0.075(5) 0.064(5) 0.045(4) 0.006(4) 0.000(3) 0.003(4)
C7 0.071(5) 0.058(5) 0.041(4) 0.006(3) -0.003(3) -0.003(4)
C8 0.083(5) 0.064(5) 0.042(4) 0.003(4) -0.011(3) -0.004(4)
C9 0.085(5) 0.058(5) 0.047(4) -0.005(3) -0.008(4) -0.008(4)
C10 0.068(5) 0.054(5) 0.045(4) -0.002(3) -0.003(3) -0.008(4)
C11 0.071(5) 0.046(4) 0.046(4) -0.001(3) 0.000(3) -0.014(4)
C12 0.072(5) 0.046(4) 0.044(4) 0.007(3) -0.004(3) -0.013(4)
C13 0.086(5) 0.048(4) 0.051(4) 0.013(3) -0.006(4) -0.024(4)
C14 0.092(6) 0.055(5) 0.049(4) 0.016(3) -0.013(4) -0.021(4)
C15 0.075(5) 0.045(4) 0.041(4) 0.002(3) -0.004(3) -0.013(4)
C16 0.071(5) 0.044(4) 0.043(4) 0.005(3) -0.008(3) -0.012(4)
C17 0.092(6) 0.056(5) 0.049(4) 0.011(3) -0.009(4) -0.016(4)
C18 0.084(5) 0.063(5) 0.046(4) 0.010(3) -0.020(3) -0.022(4)
C19 0.061(5) 0.050(4) 0.048(4) 0.004(3) -0.003(3) -0.007(4)
C20 0.060(5) 0.051(4) 0.049(4) -0.005(3) -0.008(3) -0.016(4)
C21 0.057(5) 0.050(4) 0.054(4) 0.002(3) -0.001(3) -0.006(3)
C22 0.067(5) 0.048(4) 0.058(4) -0.001(3) -0.004(3) -0.018(4)
C23 0.073(5) 0.043(4) 0.074(5) 0.003(4) 0.004(4) -0.016(4)
C24 0.066(5) 0.048(4) 0.057(4) 0.005(3) 0.004(3) -0.008(4)
C25 0.074(5) 0.048(4) 0.058(5) 0.007(3) 0.011(4) -0.007(4)
C26 0.070(5) 0.055(5) 0.052(4) 0.007(4) 0.006(3) -0.006(4)
C27 0.096(6) 0.059(5) 0.055(5) 0.011(4) 0.017(4) -0.013(4)
C28 0.087(6) 0.072(5) 0.046(4) -0.005(4) 0.009(4) -0.009(4)
C29 0.070(5) 0.054(4) 0.051(4) 0.000(4) 0.006(3) -0.011(4)
C30 0.061(5) 0.042(4) 0.056(4) -0.005(3) 0.002(3) 0.000(4)
C31 0.063(5) 0.054(5) 0.057(5) -0.007(4) 0.005(4) -0.009(4)
C32 0.071(5) 0.054(5) 0.064(5) 0.000(4) 0.001(4) 0.001(4)
C33 0.074(6) 0.054(5) 0.075(6) -0.007(4) -0.005(4) -0.008(4)
C34 0.083(6) 0.051(5) 0.077(6) -0.018(4) -0.020(4) 0.007(4)
C35 0.085(6) 0.064(5) 0.053(5) -0.008(4) 0.002(4) 0.004(4)
C36 0.077(5) 0.049(4) 0.066(5) 0.001(4) -0.006(4) -0.008(4)
C37 0.089(7) 0.074(5) 0.046(5) 0.008(4) 0.001(4) 0.012(5)
C38 0.120(9) 0.105(7) 0.052(5) 0.009(4) 0.000(5) 0.030(6)
C39 0.129(10) 0.132(9) 0.079(7) 0.007(6) -0.021(7) 0.050(7)
C40 0.154(11) 0.104(7) 0.054(6) 0.011(5) -0.018(7) 0.043(7)
C41 0.153(10) 0.111(8) 0.052(6) 0.009(5) 0.010(6) 0.014(7)
C42 0.117(8) 0.093(6) 0.056(5) 0.015(4) -0.004(5) 0.016(6)
C43 0.070(5) 0.048(5) 0.049(4) 0.001(3) -0.003(3) -0.017(4)
C44 0.071(6) 0.061(5) 0.054(4) 0.006(4) -0.003(4) -0.009(5)
C45 0.066(6) 0.060(5) 0.069(5) 0.006(4) -0.009(4) -0.026(5)
C46 0.087(7) 0.056(5) 0.073(5) -0.003(4) -0.014(4) -0.027(5)
C47 0.084(7) 0.053(5) 0.070(5) -0.003(4) -0.001(4) -0.001(5)
C48 0.073(6) 0.058(5) 0.059(4) 0.002(4) 0.003(4) -0.018(4)
C49 0.061(5) 0.055(4) 0.051(4) 0.003(3) -0.009(4) -0.011(4)
C50 0.071(6) 0.079(5) 0.055(5) -0.004(4) 0.000(4) -0.011(5)
C51 0.069(6) 0.096(6) 0.065(5) -0.006(5) -0.005(4) -0.012(5)
C52 0.081(6) 0.081(6) 0.056(5) -0.003(4) -0.011(4) -0.035(5)
C53 0.083(6) 0.054(4) 0.058(5) -0.009(4) 0.005(4) -0.015(4)
C54 0.064(5) 0.056(5) 0.059(5) 0.002(4) -0.008(4) -0.010(4)
C55 0.087(6) 0.048(5) 0.061(5) 0.005(4) 0.014(4) -0.011(4)
C56 0.112(8) 0.073(6) 0.081(6) 0.018(5) 0.013(5) -0.016(6)
C57 0.145(11) 0.078(7) 0.102(7) 0.028(6) 0.009(7) -0.009(7)
C58 0.149(11) 0.071(7) 0.092(7) 0.023(5) 0.020(7) -0.028(7)
C59 0.126(10) 0.084(7) 0.104(8) -0.001(6) 0.039(7) -0.034(7)
C60 0.112(8) 0.062(6) 0.090(6) 0.014(5) 0.022(6) -0.009(6)
C61 0.075(5) 0.060(5) 0.051(4) -0.003(4) 0.011(4) -0.015(4)
C62 0.077(5) 0.060(5) 0.054(5) -0.007(4) 0.007(4) -0.010(4)
C63 0.098(7) 0.073(6) 0.065(5) -0.016(5) -0.002(5) -0.010(5)
C64 0.111(7) 0.063(6) 0.082(6) -0.024(5) 0.015(5) -0.019(5)
C65 0.098(7) 0.068(6) 0.074(6) 0.001(5) 0.013(5) -0.010(5)
C66 0.085(6) 0.061(5) 0.062(5) -0.004(4) 0.006(4) -0.012(5)
C67 0.111(7) 0.114(7) 0.094(6) 0.013(5) 0.011(5) 0.021(6)
C68 0.121(9) 0.124(8) 0.104(7) 0.007(6) 0.003(6) 0.020(7)
C69 0.25(16) 0.26(5) 0.27(8) -0.03(4) 0.07(10) -0.05(8)
C69' 0.2(2) 0.24(9) 0.25(16) -0.02(9) 0.04(16) -0.05(14)
C70 0.244(19) 0.230(17) 0.236(17) -0.034(14) 0.004(15) -0.029(15)

loop_
_atom_type_symbol
_atom_type_description
_atom_type_scat_dispersion_real
_atom_type_scat_dispersion_imag
_atom_type_scat_source
C C 0.0033 0.0016 'International Tables Vol C Tables 4.2.6.8 and 6.1.1.4'
H H 0.0000 0.0000 'International Tables Vol C Tables 4.2.6.8 and 6.1.1.4'
N N 0.0061 0.0033 'International Tables Vol C Tables 4.2.6.8 and 6.1.1.4'
O O 0.0106 0.0060 'International Tables Vol C Tables 4.2.6.8 and 6.1.1.4'
F F 0.0171 0.0103 'International Tables Vol C Tables 4.2.6.8 and 6.1.1.4'
S S 0.1246 0.1234 'International Tables Vol C Tables 4.2.6.8 and 6.1.1.4'
Cu Cu 0.3201 1.2651 'International Tables Vol C Tables 4.2.6.8 and 6.1.1.4'

loop_
_geom_angle_atom_site_label_1
_geom_angle_atom_site_label_2
_geom_angle_atom_site_label_3
_geom_angle
N1 Cu1 N3 168.4(2)
N1 Cu1 N2 88.9(2)
N3 Cu1 N2 93.7(2)
N1 Cu1 O1 80.04(19)
N3 Cu1 O1 98.33(18)
N2 Cu1 O1 167.5(2)
N6 Cu2 N4 173.0(2)
N6 Cu2 N5 88.7(2)
N4 Cu2 N5 94.0(2)
N6 Cu2 O2 80.05(19)
N4 Cu2 O2 99.12(19)
N5 Cu2 O2 160.01(19)
C5 N1 C2 108.7(5)
C5 N1 Cu1 133.8(4)
C2 N1 Cu1 117.1(4)
C10 N2 C7 108.4(5)
C10 N2 Cu1 124.0(4)
C7 N2 Cu1 126.9(4)
C15 N3 C12 106.5(5)
C15 N3 Cu1 130.1(4)
C12 N3 Cu1 120.5(4)
C19 N4 C16 105.3(5)
C19 N4 Cu2 122.7(4)
C16 N4 Cu2 130.6(4)
C21 N5 C24 107.3(5)
C21 N5 Cu2 124.9(4)
C24 N5 Cu2 127.5(4)
C26 N6 C29 108.6(5)
C26 N6 Cu2 134.1(4)
C29 N6 Cu2 117.1(4)
C1 O1 Cu1 110.8(4)
C31 O2 Cu2 111.5(4)
S1' O3 S1 42.3(4)
O3 S1 C67 106.1(4)
O3 S1 C68 109.3(5)
C67 S1 C68 98.5(4)
O3 S1 H68D 129.1
C67 S1 H68D 110.4
C68 S1 H68D 32.2
O4 S2 C70 116.3(12)
O4 S2 C69 112(7)
C70 S2 C69 104(7)
O4 S2 H70F 120.6
C70 S2 H70F 33.2
C69 S2 H70F 122.7
O3 S1' C68 130.6(7)
O3 S1' C67 107.4(6)
C68 S1' C67 105.0(6)
O3 S1' H68D 110.9
C68 S1' H68D 31.3
C67 S1' H68D 92.7
O4' S2' C70 111(2)
O4' S2' C69' 110(10)
C70 S2' C69' 99(10)
O1 C1 C2 119.6(6)
O1 C1 C30 116.8(6)
C2 C1 C30 123.5(6)
N1 C2 C1 112.4(6)
N1 C2 C3 107.6(6)
C1 C2 C3 139.7(6)
C4 C3 C2 107.6(6)
C4 C3 H3 126.2
C2 C3 H3 126.2
C3 C4 C5 108.2(6)
C3 C4 H4 125.9
C5 C4 H4 125.9
N1 C5 C6 120.9(6)
N1 C5 C4 107.9(6)
C6 C5 C4 131.0(6)
C7 C6 C5 123.5(6)
C7 C6 C37 118.8(6)
C5 C6 C37 117.5(6)
C6 C7 N2 125.9(6)
C6 C7 C8 126.5(6)
N2 C7 C8 107.2(5)
C9 C8 C7 107.6(6)
C9 C8 H8 126.2
C7 C8 H8 126.2
C8 C9 C10 107.8(6)
C8 C9 H9 126.1
C10 C9 H9 126.1
N2 C10 C11 125.0(6)
N2 C10 C9 109.0(5)
C11 C10 C9 126.1(6)
C12 C11 C10 124.2(6)
C12 C11 C43 118.3(5)
C10 C11 C43 117.5(5)
N3 C12 C11 125.5(5)
N3 C12 C13 108.6(5)
C11 C12 C13 125.7(6)
C14 C13 C12 107.6(6)
C14 C13 H13 126.2
C12 C13 H13 126.2
C13 C14 C15 108.1(6)
C13 C14 H14 126.0
C15 C14 H14 126.0
N3 C15 C16 128.1(5)
N3 C15 C14 108.8(5)
C16 C15 C14 122.9(6)
N4 C16 C15 127.9(5)
N4 C16 C17 110.1(5)
C15 C16 C17 121.9(6)
C18 C17 C16 106.7(6)
C18 C17 H17 126.7
C16 C17 H17 126.7
C17 C18 C19 107.9(6)
C17 C18 H18 126.1
C19 C18 H18 126.1
N4 C19 C20 124.8(5)
N4 C19 C18 110.0(5)
C20 C19 C18 125.1(6)
C19 C20 C21 125.3(6)
C19 C20 C49 119.1(5)
C21 C20 C49 115.6(5)
N5 C21 C20 123.6(6)
N5 C21 C22 109.9(5)
C20 C21 C22 126.5(6)
C23 C22 C21 105.9(6)
C23 C22 H22 127.0
C21 C22 H22 127.0
C22 C23 C24 109.3(6)
C22 C23 H23 125.4
C24 C23 H23 125.4
C25 C24 N5 125.3(6)
C25 C24 C23 127.1(6)
N5 C24 C23 107.5(6)
C24 C25 C26 123.0(6)
C24 C25 C55 120.0(6)
C26 C25 C55 116.7(6)
N6 C26 C25 121.1(6)
N6 C26 C27 107.6(6)
C25 C26 C27 130.8(6)
C28 C27 C26 108.3(6)
C28 C27 H27 125.9
C26 C27 H27 125.9
C27 C28 C29 106.9(6)
C27 C28 H28 126.6
C29 C28 H28 126.6
N6 C29 C28 108.6(6)
N6 C29 C31 111.4(5)
C28 C29 C31 139.3(6)
C36 C30 C32 116.1(6)
C36 C30 C1 121.1(6)
C32 C30 C1 122.8(6)
O2 C31 C29 119.5(6)
O2 C31 C61 117.2(6)
C29 C31 C61 123.0(6)
F1 C32 C33 118.0(7)
F1 C32 C30 120.4(6)
C33 C32 C30 121.6(7)
F2 C33 C34 119.6(7)
F2 C33 C32 119.8(7)
C34 C33 C32 120.6(7)
F3 C34 C33 121.3(8)
F3 C34 C35 118.8(7)
C33 C34 C35 119.9(7)
F4 C35 C34 119.7(7)
F4 C35 C36 120.9(7)
C34 C35 C36 119.3(7)
F5 C36 C30 120.6(6)
F5 C36 C35 117.0(6)
C30 C36 C35 122.4(7)
C38 C37 C42 116.3(8)
C38 C37 C6 121.0(7)
C42 C37 C6 122.6(8)
C37 C38 F6 120.5(7)
C37 C38 C39 123.5(9)
F6 C38 C39 116.0(10)
C40 C39 F7 121.8(10)
C40 C39 C38 118.2(11)
F7 C39 C38 120.0(10)
C39 C40 C41 121.6(10)
C39 C40 F8 120.4(12)
C41 C40 F8 118.0(10)
F9 C41 C40 120.4(10)
F9 C41 C42 119.9(11)
C40 C41 C42 119.6(9)
F10 C42 C37 119.8(8)
F10 C42 C41 119.5(9)
C37 C42 C41 120.8(10)
C44 C43 C48 115.2(7)
C44 C43 C11 123.1(7)
C48 C43 C11 121.7(7)
F11 C44 C43 119.4(7)
F11 C44 C45 117.2(7)
C43 C44 C45 123.4(8)
F12 C45 C46 121.9(7)
F12 C45 C44 120.3(8)
C46 C45 C44 117.8(7)
C47 C46 F13 119.3(8)
C47 C46 C45 121.5(7)
F13 C46 C45 119.1(8)
C46 C47 F14 121.4(7)
C46 C47 C48 118.7(8)
F14 C47 C48 119.8(8)
F15 C48 C43 119.0(6)
F15 C48 C47 117.7(7)
C43 C48 C47 123.3(8)
C50 C49 C54 115.7(7)
C50 C49 C20 122.1(6)
C54 C49 C20 122.2(7)
F16 C50 C49 119.5(7)
F16 C50 C51 117.6(7)
C49 C50 C51 122.8(7)
C52 C51 F17 120.1(7)
C52 C51 C50 119.3(8)
F17 C51 C50 120.7(7)
C53 C52 C51 120.4(7)
C53 C52 F18 119.8(8)
C51 C52 F18 119.8(8)
C52 C53 F19 120.3(7)
C52 C53 C54 119.7(7)
F19 C53 C54 120.0(8)
F20 C54 C49 120.6(6)
F20 C54 C53 117.4(7)
C49 C54 C53 122.0(7)
C60 C55 C56 113.8(8)
C60 C55 C25 123.3(8)
C56 C55 C25 122.9(8)
F21 C56 C55 118.6(7)
F21 C56 C57 118.6(10)
C55 C56 C57 122.7(10)
C58 C57 F22 120.6(10)
C58 C57 C56 120.1(11)
F22 C57 C56 119.3(11)
C57 C58 C59 120.6(10)
C57 C58 F23 121.7(12)
C59 C58 F23 117.7(12)
C58 C59 F24 122.6(10)
C58 C59 C60 118.3(11)
F24 C59 C60 119.1(11)
C55 C60 F25 118.9(7)
C55 C60 C59 124.3(10)
F25 C60 C59 116.8(10)
C66 C61 C62 115.4(7)
C66 C61 C31 121.3(7)
C62 C61 C31 123.2(7)
F26 C62 C63 116.1(7)
F26 C62 C61 120.5(6)
C63 C62 C61 123.4(8)
F27 C63 C62 120.6(8)
F27 C63 C64 121.3(7)
C62 C63 C64 118.2(8)
F28 C64 C65 120.7(9)
F28 C64 C63 118.9(8)
C65 C64 C63 120.5(7)
F29 C65 C64 120.0(8)
F29 C65 C66 119.4(8)
C64 C65 C66 120.5(8)
F30 C66 C65 116.8(8)
F30 C66 C61 121.0(7)
C65 C66 C61 122.1(8)
S1 C67 S1' 34.4(3)
S1 C67 H67A 109.5
S1' C67 H67A 75.2
S1 C67 H67B 109.5
S1' C67 H67B 125.5
H67A C67 H67B 109.5
S1 C67 H67C 109.5
S1' C67 H67C 120.0
H67A C67 H67C 109.5
H67B C67 H67C 109.5
S1 C67 H67D 88.8
S1' C67 H67D 106.6
H67A C67 H67D 125.4
H67B C67 H67D 111.6
H67C C67 H67D 21.9
S1 C67 H67E 145.7
S1' C67 H67E 111.4
H67A C67 H67E 36.4
H67B C67 H67E 90.9
H67C C67 H67E 87.9
H67D C67 H67E 109.5
S1 C67 H67F 90.0
S1' C67 H67F 110.4
H67A C67 H67F 121.0
H67B C67 H67F 19.7
H67C C67 H67F 115.3
H67D C67 H67F 109.5
H67E C67 H67F 109.5
S1' C68 S1 36.2(4)
S1' C68 H68A 142.4
S1 C68 H68A 109.5
S1' C68 H68B 99.8
S1 C68 H68B 109.5
H68A C68 H68B 109.5
S1' C68 H68C 81.1
S1 C68 H68C 109.5
H68A C68 H68C 109.5
H68B C68 H68C 109.5
S1' C68 H68D 90.6
S1 C68 H68D 54.5
H68A C68 H68D 57.0
H68B C68 H68D 112.3
H68C C68 H68D 138.2
S1' C68 H68E 118.9
S1 C68 H68E 124.3
H68A C68 H68E 91.9
H68B C68 H68E 19.1
H68C C68 H68E 110.4
H68D C68 H68E 109.5
S1' C68 H68F 116.9
S1 C68 H68F 126.2
H68A C68 H68F 65.4
H68B C68 H68F 122.9
H68C C68 H68F 44.1
H68D C68 H68F 109.5
H68E C68 H68F 109.5
S2 C69 H69A 109.5
S2 C69 H69B 109.5
H69A C69 H69B 109.5
S2 C69 H69C 109.5
H69A C69 H69C 109.5
H69B C69 H69C 109.5
S2' C69' H69D 109.5
S2' C69' H69E 109.5
H69D C69' H69E 109.5
S2' C69' H69F 109.5
H69D C69' H69F 109.5
H69E C69' H69F 109.5
S2 C70 S2' 56.8(8)
S2 C70 H70A 109.5
S2' C70 H70A 71.1
S2 C70 H70B 109.5
S2' C70 H70B 85.0
H70A C70 H70B 109.5
S2 C70 H70C 109.5
S2' C70 H70C 163.6
H70A C70 H70C 109.5
H70B C70 H70C 109.5
S2 C70 H70D 124.1
S2' C70 H70D 115.4
H70A C70 H70D 46.6
H70B C70 H70D 125.6
H70C C70 H70D 62.9
S2 C70 H70E 126.4
S2' C70 H70E 100.7
H70A C70 H70E 105.6
H70B C70 H70E 18.3
H70C C70 H70E 95.0
H70D C70 H70E 109.5
S2 C70 H70F 56.1
S2' C70 H70F 111.9
H70A C70 H70F 143.2
H70B C70 H70F 107.3
H70C C70 H70F 57.3
H70D C70 H70F 109.5
H70E C70 H70F 109.5

loop_
_geom_bond_atom_site_label_1
_geom_bond_atom_site_label_2
_geom_bond_distance
Cu1 N1 1.899(5)
Cu1 N3 1.938(5)
Cu1 N2 1.960(5)
Cu1 O1 2.087(4)
Cu2 N6 1.895(5)
Cu2 N4 1.924(5)
Cu2 N5 1.950(5)
Cu2 O2 2.069(4)
F1 C32 1.332(7)
F2 C33 1.341(7)
F3 C34 1.335(7)
F4 C35 1.331(7)
F5 C36 1.337(7)
F6 C38 1.371(9)
F7 C39 1.362(11)
F8 C40 1.355(9)
F9 C41 1.336(10)
F10 C42 1.316(9)
F11 C44 1.353(8)
F12 C45 1.323(8)
F13 C46 1.355(8)
F14 C47 1.348(8)
F15 C48 1.353(8)
F16 C50 1.343(8)
F17 C51 1.349(8)
F18 C52 1.357(7)
F19 C53 1.354(7)
F20 C54 1.345(7)
F21 C56 1.328(9)
F22 C57 1.349(11)
F23 C58 1.363(9)
F24 C59 1.368(11)
F25 C60 1.374(9)
F26 C62 1.342(8)
F27 C63 1.334(8)
F28 C64 1.346(8)
F29 C65 1.351(9)
F30 C66 1.329(8)
N1 C5 1.358(7)
N1 C2 1.389(7)
N2 C10 1.336(7)
N2 C7 1.391(7)
N3 C15 1.373(7)
N3 C12 1.381(7)
N4 C19 1.383(7)
N4 C16 1.400(7)
N5 C21 1.358(7)
N5 C24 1.392(7)
N6 C26 1.354(7)
N6 C29 1.377(7)
O1 C1 1.286(7)
O2 C31 1.258(7)
O3 S1' 1.422(8)
O3 S1 1.525(7)
O4 S2 1.406(15)
O4' S2' 1.45(4)
S1 C67 1.773(9)
S1 C68 1.801(10)
S1 H68D 1.4683
S2 C70 1.754(16)
S2 C69 1.8(2)
S2 H70F 1.4555
S1' C68 1.569(11)
S1' C67 1.838(11)
S1' H68D 1.8471
S2' C70 1.79(2)
S2' C69' 1.8(4)
C1 C2 1.396(8)
C1 C30 1.496(8)
C2 C3 1.425(8)
C3 C4 1.356(8)
C3 H3 0.9300
C4 C5 1.429(8)
C4 H4 0.9300
C5 C6 1.415(8)
C6 C7 1.373(8)
C6 C37 1.496(9)
C7 C8 1.468(8)
C8 C9 1.320(8)
C8 H8 0.9300
C9 C10 1.464(8)
C9 H9 0.9300
C10 C11 1.414(8)
C11 C12 1.396(8)
C11 C43 1.484(8)
C12 C13 1.453(8)
C13 C14 1.320(8)
C13 H13 0.9300
C14 C15 1.447(8)
C14 H14 0.9300
C15 C16 1.411(8)
C16 C17 1.436(8)
C17 C18 1.360(8)
C17 H17 0.9300
C18 C19 1.434(8)
C18 H18 0.9300
C19 C20 1.395(8)
C20 C21 1.416(8)
C20 C49 1.510(8)
C21 C22 1.452(8)
C22 C23 1.343(8)
C22 H22 0.9300
C23 C24 1.438(8)
C23 H23 0.9300
C24 C25 1.389(8)
C25 C26 1.410(8)
C25 C55 1.493(9)
C26 C27 1.426(8)
C27 C28 1.361(9)
C27 H27 0.9300
C28 C29 1.411(8)
C28 H28 0.9300
C29 C31 1.424(8)
C30 C36 1.387(8)
C30 C32 1.400(9)
C31 C61 1.496(9)
C32 C33 1.378(9)
C33 C34 1.362(9)
C34 C35 1.374(9)
C35 C36 1.388(9)
C37 C38 1.358(10)
C37 C42 1.368(10)
C38 C39 1.392(11)
C39 C40 1.323(13)
C40 C41 1.346(12)
C41 C42 1.401(11)
C43 C44 1.373(9)
C43 C48 1.383(9)
C44 C45 1.393(9)
C45 C46 1.374(10)
C46 C47 1.347(10)
C47 C48 1.385(9)
C49 C50 1.366(9)
C49 C54 1.368(9)
C50 C51 1.389(9)
C51 C52 1.342(10)
C52 C53 1.342(10)
C53 C54 1.394(9)
C55 C60 1.353(10)
C55 C56 1.378(10)
C56 C57 1.379(11)
C57 C58 1.306(12)
C58 C59 1.352(13)
C59 C60 1.375(11)
C61 C66 1.392(9)
C61 C62 1.405(9)
C62 C63 1.384(9)
C63 C64 1.385(11)
C64 C65 1.363(10)
C65 C66 1.381(10)
C67 H67A 0.9600
C67 H67B 0.9600
C67 H67C 0.9600
C67 H67D 0.9600
C67 H67E 0.9600
C67 H67F 0.9600
C68 H68A 0.9600
C68 H68B 0.9600
C68 H68C 0.9600
C68 H68D 0.9600
C68 H68E 0.9600
C68 H68F 0.9600
C69 H69A 0.9600
C69 H69B 0.9600
C69 H69C 0.9600
C69' H69D 0.9600
C69' H69E 0.9600
C69' H69F 0.9600
C70 H70A 0.9600
C70 H70B 0.9600
C70 H70C 0.9600
C70 H70D 0.9600
C70 H70E 0.9600
C70 H70F 0.9600

loop_
_geom_torsion_atom_site_label_1
_geom_torsion_atom_site_label_2
_geom_torsion_atom_site_label_3
_geom_torsion_atom_site_label_4
_geom_torsion
N3 Cu1 N1 C5 -106.3(11)
N2 Cu1 N1 C5 -3.3(6)
O1 Cu1 N1 C5 170.8(6)
N3 Cu1 N1 C2 82.3(11)
N2 Cu1 N1 C2 -174.7(5)
O1 Cu1 N1 C2 -0.6(4)
N1 Cu1 N2 C10 170.7(5)
N3 Cu1 N2 C10 -20.6(5)
O1 Cu1 N2 C10 142.9(8)
N1 Cu1 N2 C7 1.7(5)
N3 Cu1 N2 C7 170.3(5)
O1 Cu1 N2 C7 -26.2(12)
N1 Cu1 N3 C15 -70.5(12)
N2 Cu1 N3 C15 -173.1(5)
O1 Cu1 N3 C15 10.5(5)
N1 Cu1 N3 C12 131.2(10)
N2 Cu1 N3 C12 28.7(5)
O1 Cu1 N3 C12 -147.7(4)
N6 Cu2 N4 C19 136.3(16)
N5 Cu2 N4 C19 23.7(5)
O2 Cu2 N4 C19 -141.1(5)
N6 Cu2 N4 C16 -59.6(19)
N5 Cu2 N4 C16 -172.2(5)
O2 Cu2 N4 C16 23.0(6)
N6 Cu2 N5 C21 169.6(5)
N4 Cu2 N5 C21 -16.8(5)
O2 Cu2 N5 C21 114.1(6)
N6 Cu2 N5 C24 -2.9(5)
N4 Cu2 N5 C24 170.7(5)
O2 Cu2 N5 C24 -58.3(8)
N4 Cu2 N6 C26 -107.3(18)
N5 Cu2 N6 C26 5.6(6)
O2 Cu2 N6 C26 169.0(6)
N4 Cu2 N6 C29 77.8(18)
N5 Cu2 N6 C29 -169.3(5)
O2 Cu2 N6 C29 -5.9(4)
N1 Cu1 O1 C1 1.3(4)
N3 Cu1 O1 C1 -167.0(4)
N2 Cu1 O1 C1 29.7(11)
N6 Cu2 O2 C31 4.8(4)
N4 Cu2 O2 C31 -168.2(4)
N5 Cu2 O2 C31 61.5(7)
S1' O3 S1 C67 65.1(6)
S1' O3 S1 C68 -40.1(6)
S1 O3 S1' C68 66.9(10)
S1 O3 S1' C67 -61.8(6)
Cu1 O1 C1 C2 -1.9(7)
Cu1 O1 C1 C30 180.0(4)
C5 N1 C2 C1 -173.6(5)
Cu1 N1 C2 C1 -0.1(7)
C5 N1 C2 C3 1.3(7)
Cu1 N1 C2 C3 174.8(4)
O1 C1 C2 N1 1.4(8)
C30 C1 C2 N1 179.4(5)
O1 C1 C2 C3 -171.1(8)
C30 C1 C2 C3 7.0(12)
N1 C2 C3 C4 -1.3(7)
C1 C2 C3 C4 171.4(8)
C2 C3 C4 C5 0.8(8)
C2 N1 C5 C6 175.5(6)
Cu1 N1 C5 C6 3.6(9)
C2 N1 C5 C4 -0.8(7)
Cu1 N1 C5 C4 -172.8(5)
C3 C4 C5 N1 0.0(8)
C3 C4 C5 C6 -175.9(7)
N1 C5 C6 C7 -1.3(10)
C4 C5 C6 C7 174.1(7)
N1 C5 C6 C37 -175.1(6)
C4 C5 C6 C37 0.3(11)
C5 C6 C7 N2 0.0(11)
C37 C6 C7 N2 173.7(6)
C5 C6 C7 C8 -172.2(6)
C37 C6 C7 C8 1.5(11)
C10 N2 C7 C6 -171.1(7)
Cu1 N2 C7 C6 -0.6(9)
C10 N2 C7 C8 2.4(7)
Cu1 N2 C7 C8 172.8(4)
C6 C7 C8 C9 171.1(7)
N2 C7 C8 C9 -2.3(8)
C7 C8 C9 C10 1.3(8)
C7 N2 C10 C11 177.9(6)
Cu1 N2 C10 C11 7.1(9)
C7 N2 C10 C9 -1.6(7)
Cu1 N2 C10 C9 -172.4(4)
C8 C9 C10 N2 0.1(8)
C8 C9 C10 C11 -179.4(6)
N2 C10 C11 C12 5.6(11)
C9 C10 C11 C12 -174.9(6)
N2 C10 C11 C43 -173.3(6)
C9 C10 C11 C43 6.1(10)
C15 N3 C12 C11 171.2(6)
Cu1 N3 C12 C11 -26.0(9)
C15 N3 C12 C13 -5.2(7)
Cu1 N3 C12 C13 157.6(4)
C10 C11 C12 N3 5.0(11)
C43 C11 C12 N3 -176.1(6)
C10 C11 C12 C13 -179.3(6)
C43 C11 C12 C13 -0.3(10)
N3 C12 C13 C14 1.7(8)
C11 C12 C13 C14 -174.6(7)
C12 C13 C14 C15 2.3(8)
C12 N3 C15 C16 -167.6(7)
Cu1 N3 C15 C16 31.9(10)
C12 N3 C15 C14 6.6(7)
Cu1 N3 C15 C14 -154.0(5)
C13 C14 C15 N3 -5.7(8)
C13 C14 C15 C16 168.8(6)
C19 N4 C16 C15 -173.4(6)
Cu2 N4 C16 C15 20.4(10)
C19 N4 C16 C17 3.3(7)
Cu2 N4 C16 C17 -162.9(4)
N3 C15 C16 N4 13.5(11)
C14 C15 C16 N4 -159.9(6)
N3 C15 C16 C17 -162.8(6)
C14 C15 C16 C17 23.8(10)
N4 C16 C17 C18 -2.7(8)
C15 C16 C17 C18 174.3(6)
C16 C17 C18 C19 0.9(8)
C16 N4 C19 C20 172.8(6)
Cu2 N4 C19 C20 -19.6(9)
C16 N4 C19 C18 -2.7(7)
Cu2 N4 C19 C18 164.8(4)
C17 C18 C19 N4 1.1(8)
C17 C18 C19 C20 -174.4(7)
N4 C19 C20 C21 0.2(10)
C18 C19 C20 C21 175.1(6)
N4 C19 C20 C49 179.8(6)
C18 C19 C20 C49 -5.3(10)
C24 N5 C21 C20 178.0(6)
Cu2 N5 C21 C20 4.3(8)
C24 N5 C21 C22 -1.8(7)
Cu2 N5 C21 C22 -175.5(4)
C19 C20 C21 N5 8.1(10)
C49 C20 C21 N5 -171.5(6)
C19 C20 C21 C22 -172.1(6)
C49 C20 C21 C22 8.3(10)
N5 C21 C22 C23 0.3(7)
C20 C21 C22 C23 -179.5(6)
C21 C22 C23 C24 1.2(7)
C21 N5 C24 C25 -174.8(6)
Cu2 N5 C24 C25 -1.2(9)
C21 N5 C24 C23 2.5(7)
Cu2 N5 C24 C23 176.0(4)
C22 C23 C24 C25 174.8(6)
C22 C23 C24 N5 -2.3(7)
N5 C24 C25 C26 4.8(10)
C23 C24 C25 C26 -171.9(7)
N5 C24 C25 C55 177.9(6)
C23 C24 C25 C55 1.3(10)
C29 N6 C26 C25 171.4(6)
Cu2 N6 C26 C25 -3.9(10)
C29 N6 C26 C27 -1.8(7)
Cu2 N6 C26 C27 -177.0(5)
C24 C25 C26 N6 -2.4(10)
C55 C25 C26 N6 -175.8(6)
C24 C25 C26 C27 169.0(7)
C55 C25 C26 C27 -4.4(11)
N6 C26 C27 C28 1.2(8)
C25 C26 C27 C28 -171.1(7)
C26 C27 C28 C29 -0.1(8)
C26 N6 C29 C28 1.8(7)
Cu2 N6 C29 C28 177.9(4)
C26 N6 C29 C31 -170.1(6)
Cu2 N6 C29 C31 6.1(7)
C27 C28 C29 N6 -1.0(8)
C27 C28 C29 C31 167.3(8)
O1 C1 C30 C36 40.4(9)
C2 C1 C30 C36 -137.7(7)
O1 C1 C30 C32 -138.9(7)
C2 C1 C30 C32 43.0(9)
Cu2 O2 C31 C29 -2.9(7)
Cu2 O2 C31 C61 -177.2(5)
N6 C29 C31 O2 -1.7(9)
C28 C29 C31 O2 -169.8(8)
N6 C29 C31 C61 172.3(6)
C28 C29 C31 C61 4.2(13)
C36 C30 C32 F1 179.1(6)
C1 C30 C32 F1 -1.5(10)
C36 C30 C32 C33 -2.3(10)
C1 C30 C32 C33 177.1(6)
F1 C32 C33 F2 0.5(10)
C30 C32 C33 F2 -178.1(6)
F1 C32 C33 C34 -179.2(6)
C30 C32 C33 C34 2.2(11)
F2 C33 C34 F3 0.1(11)
C32 C33 C34 F3 179.8(6)
F2 C33 C34 C35 -179.3(6)
C32 C33 C34 C35 0.4(11)
F3 C34 C35 F4 1.1(10)
C33 C34 C35 F4 -179.5(7)
F3 C34 C35 C36 177.9(6)
C33 C34 C35 C36 -2.7(11)
C32 C30 C36 F5 -179.1(6)
C1 C30 C36 F5 1.5(10)
C32 C30 C36 C35 -0.1(10)
C1 C30 C36 C35 -179.4(6)
F4 C35 C36 F5 -1.6(10)
C34 C35 C36 F5 -178.4(6)
F4 C35 C36 C30 179.3(6)
C34 C35 C36 C30 2.5(11)
C7 C6 C37 C38 -80.3(10)
C5 C6 C37 C38 93.8(9)
C7 C6 C37 C42 96.9(9)
C5 C6 C37 C42 -89.0(9)
C42 C37 C38 F6 -177.4(7)
C6 C37 C38 F6 -0.1(13)
C42 C37 C38 C39 -0.3(13)
C6 C37 C38 C39 177.0(8)
C37 C38 C39 C40 1.3(15)
F6 C38 C39 C40 178.5(9)
C37 C38 C39 F7 179.3(9)
F6 C38 C39 F7 -3.5(13)
F7 C39 C40 C41 -179.5(10)
C38 C39 C40 C41 -1.6(16)
F7 C39 C40 F8 0.7(16)
C38 C39 C40 F8 178.6(8)
C39 C40 C41 F9 -178.5(9)
F8 C40 C41 F9 1.3(15)
C39 C40 C41 C42 0.9(16)
F8 C40 C41 C42 -179.3(8)
C38 C37 C42 F10 179.4(8)
C6 C37 C42 F10 2.1(13)
C38 C37 C42 C41 -0.4(13)
C6 C37 C42 C41 -177.7(7)
F9 C41 C42 F10 -0.3(13)
C40 C41 C42 F10 -179.6(9)
F9 C41 C42 C37 179.6(8)
C40 C41 C42 C37 0.2(14)
C12 C11 C43 C44 -108.9(7)
C10 C11 C43 C44 70.2(8)
C12 C11 C43 C48 74.4(8)
C10 C11 C43 C48 -106.6(7)
C48 C43 C44 F11 178.1(5)
C11 C43 C44 F11 1.2(9)
C48 C43 C44 C45 -1.2(9)
C11 C43 C44 C45 -178.1(6)
F11 C44 C45 F12 0.0(9)
C43 C44 C45 F12 179.3(6)
F11 C44 C45 C46 -178.3(6)
C43 C44 C45 C46 1.0(10)
F12 C45 C46 C47 -177.5(6)
C44 C45 C46 C47 0.7(10)
F12 C45 C46 F13 1.2(10)
C44 C45 C46 F13 179.4(6)
F13 C46 C47 F14 0.5(10)
C45 C46 C47 F14 179.2(6)
F13 C46 C47 C48 179.2(6)
C45 C46 C47 C48 -2.1(11)
C44 C43 C48 F15 -178.2(5)
C11 C43 C48 F15 -1.2(9)
C44 C43 C48 C47 -0.3(9)
C11 C43 C48 C47 176.7(6)
C46 C47 C48 F15 179.9(6)
F14 C47 C48 F15 -1.4(9)
C46 C47 C48 C43 2.0(10)
F14 C47 C48 C43 -179.3(6)
C19 C20 C49 C50 -97.6(8)
C21 C20 C49 C50 82.0(8)
C19 C20 C49 C54 83.1(8)
C21 C20 C49 C54 -97.3(7)
C54 C49 C50 F16 179.4(6)
C20 C49 C50 F16 0.0(10)
C54 C49 C50 C51 3.0(10)
C20 C49 C50 C51 -176.4(6)
F16 C50 C51 C52 -178.9(7)
C49 C50 C51 C52 -2.4(12)
F16 C50 C51 F17 -0.1(11)
C49 C50 C51 F17 176.4(7)
F17 C51 C52 C53 -177.6(7)
C50 C51 C52 C53 1.2(12)
F17 C51 C52 F18 0.1(11)
C50 C51 C52 F18 178.9(6)
C51 C52 C53 F19 -180.0(6)
F18 C52 C53 F19 2.3(10)
C51 C52 C53 C54 -0.8(11)
F18 C52 C53 C54 -178.5(6)
C50 C49 C54 F20 177.9(6)
C20 C49 C54 F20 -2.7(10)
C50 C49 C54 C53 -2.5(10)
C20 C49 C54 C53 176.9(6)
C52 C53 C54 F20 -178.9(6)
F19 C53 C54 F20 0.2(9)
C52 C53 C54 C49 1.4(11)
F19 C53 C54 C49 -179.4(6)
C24 C25 C55 C60 -70.0(9)
C26 C25 C55 C60 103.6(8)
C24 C25 C55 C56 110.5(8)
C26 C25 C55 C56 -75.9(9)
C60 C55 C56 F21 179.1(7)
C25 C55 C56 F21 -1.3(12)
C60 C55 C56 C57 -2.2(12)
C25 C55 C56 C57 177.3(7)
F21 C56 C57 C58 178.4(9)
C55 C56 C57 C58 -0.3(14)
F21 C56 C57 F22 -0.8(13)
C55 C56 C57 F22 -179.5(8)
F22 C57 C58 C59 -177.2(9)
C56 C57 C58 C59 3.6(16)
F22 C57 C58 F23 0.0(15)
C56 C57 C58 F23 -179.2(8)
C57 C58 C59 F24 176.1(9)
F23 C58 C59 F24 -1.2(14)
C57 C58 C59 C60 -4.1(15)
F23 C58 C59 C60 178.6(7)
C56 C55 C60 F25 -177.0(7)
C25 C55 C60 F25 3.5(11)
C56 C55 C60 C59 1.6(12)
C25 C55 C60 C59 -177.9(7)
C58 C59 C60 C55 1.5(14)
F24 C59 C60 C55 -178.8(8)
C58 C59 C60 F25 -179.9(8)
F24 C59 C60 F25 -0.2(12)
O2 C31 C61 C66 33.4(9)
C29 C31 C61 C66 -140.7(7)
O2 C31 C61 C62 -144.6(6)
C29 C31 C61 C62 41.3(10)
C66 C61 C62 F26 179.5(6)
C31 C61 C62 F26 -2.5(10)
C66 C61 C62 C63 0.1(10)
C31 C61 C62 C63 178.2(6)
F26 C62 C63 F27 1.2(10)
C61 C62 C63 F27 -179.4(6)
F26 C62 C63 C64 -179.0(7)
C61 C62 C63 C64 0.4(11)
F27 C63 C64 F28 0.5(12)
C62 C63 C64 F28 -179.3(6)
F27 C63 C64 C65 -179.8(7)
C62 C63 C64 C65 0.4(12)
F28 C64 C65 F29 1.0(12)
C63 C64 C65 F29 -178.6(7)
F28 C64 C65 C66 178.0(7)
C63 C64 C65 C66 -1.6(12)
F29 C65 C66 F30 -4.4(10)
C64 C65 C66 F30 178.6(7)
F29 C65 C66 C61 179.2(6)
C64 C65 C66 C61 2.2(12)
C62 C61 C66 F30 -177.7(6)
C31 C61 C66 F30 4.3(10)
C62 C61 C66 C65 -1.4(10)
C31 C61 C66 C65 -179.4(6)
O3 S1 C67 S1' -56.9(6)
C68 S1 C67 S1' 56.1(6)
O3 S1' C67 S1 64.8(6)
C68 S1' C67 S1 -77.4(8)
O3 S1' C68 S1 -62.7(10)
C67 S1' C68 S1 66.8(6)
O3 S1 C68 S1' 41.9(6)
C67 S1 C68 S1' -68.6(6)
O4 S2 C70 S2' -85.3(14)
C69 S2 C70 S2' 39(7)
O4' S2' C70 S2 84(2)
C69' S2' C70 S2 -31(12)
